data_1525897
loop_
_publ_author_name
'Dilanian, R.A.'
'Yamamoto, A.'
'Kamiyama, T.'
'Izumi, F.'

_publ_section_title
;
 Crystal structures and resistivities of La1/3 Lix Nb O3
;
_journal_name_full 'Molecular Crystals and Liquid Crystals'
_journal_page_first 225
_journal_page_last 230
_journal_volume 341
_journal_year 2000
_chemical_formula_sum 'La0.333 Li0.075 Nb O3'
_space_group_IT_number 65
_symmetry_space_group_name_Hall '-C 2 2'
_symmetry_space_group_name_H-M 'C m m m'
_cell_angle_alpha 90
_cell_angle_beta 90
_cell_angle_gamma 90
_cell_formula_units_Z 8
_cell_length_a 7.82325
_cell_length_b 7.84208
_cell_length_c 7.91954
_cell_volume 485.868
_citation_journal_id_ASTM MCLCE9
_cod_data_source_file Dilanian_MCLCE9_2000_205.cif
_cod_data_source_block La0.333Li0.075Nb1O3
_cod_original_cell_volume 485.8681
_cod_original_formula_sum 'La0.333 Li0.075 Nb1 O3'
_cod_database_code 1525897

loop_
_symmetry_equiv_pos_as_xyz
x,y,z
-x,-y,z
x,-y,-z
-x,y,-z
-x,-y,-z
x,y,-z
-x,y,z
x,-y,z
x+1/2,y+1/2,z
-x+1/2,-y+1/2,z
x+1/2,-y+1/2,-z
-x+1/2,y+1/2,-z
-x+1/2,-y+1/2,-z
x+1/2,y+1/2,-z
-x+1/2,y+1/2,z
x+1/2,-y+1/2,z

loop_
_atom_site_label
_atom_site_type_symbol
_atom_site_fract_x
_atom_site_fract_y
_atom_site_fract_z
_atom_site_occupancy
_atom_site_U_iso_or_equiv
O4 O-2 0 0.5 0.21073 1 0.0
O2 O-2 0.27218 0 0.5 1 0.0
Nb1 Nb+4 0.25 0 0.26104 1 0.0
O1 O-2 0.22782 0 0 1 0.0
O3 O-2 0 0 0.25128 1 0.0
Li1 Li+1 0 0.25 0 0.15 0.0
La1 La+3 0 0.25 0 0.667 0.0
O5 O-2 0.25 0.25 0.23432 1 0.0
